data_1541928
loop_
_publ_author_name
'Chang, Meng-Yang'
'Cheng, Yu-Chieh'

_publ_section_title
;
 Synthesis of Substituted Tetralins and Benzosuberans via
 BF3&#x00B7;OEt2-Mediated Formal (4 + 2) and (5 + 2) Stereocontrolled
 Cycloaddition of 4-Alkenols with Veratrol.
;
_journal_issue 3
_journal_name_full 'Organic letters'
_journal_page_first 608
_journal_page_last 611
_journal_paper_doi 10.1021/acs.orglett.5b03696
_journal_volume 18
_journal_year 2016
_chemical_formula_sum 'C34 H44 O5 S'
_chemical_formula_weight 564.75
_space_group_crystal_system monoclinic
_space_group_IT_number 14
_space_group_name_Hall '-P 2yn'
_space_group_name_H-M_alt 'P 1 21/n 1'
_symmetry_space_group_name_Hall '-P 2yn'
_symmetry_space_group_name_H-M 'P 1 21/n 1'
_atom_sites_solution_hydrogens geom
_audit_creation_method SHELXL-2014/6
_cell_angle_alpha 90
_cell_angle_beta 91.850(4)
_cell_angle_gamma 90
_cell_formula_units_Z 4
_cell_length_a 10.3966(8)
_cell_length_b 11.0245(10)
_cell_length_c 26.053(2)
_cell_measurement_reflns_used 3708
_cell_measurement_temperature 100(2)
_cell_measurement_theta_max 25.0812
_cell_measurement_theta_min 2.4208
_cell_volume 2984.6(4)
_computing_cell_refinement 'SAINT V8.34A (Bruker AXS Inc., 2013)'
_computing_data_collection 'APEX2 (Bruker AXS, 2010)'
_computing_data_reduction 'SAINT V8.34A (Bruker AXS Inc., 2013)'
_computing_molecular_graphics 'SHELXTL (Sheldrick, 2008)'
_computing_publication_material SHELXTL
_computing_structure_refinement 'SHELXL-2014/6 (Sheldrick, 2014)'
_diffrn_ambient_temperature 100(2)
_diffrn_detector_area_resol_mean 8.3333
_diffrn_measured_fraction_theta_full 0.996
_diffrn_measured_fraction_theta_max 0.993
_diffrn_measurement_device_type 'Bruker APEX-II CCD'
_diffrn_measurement_method '\f and \w scans'
_diffrn_radiation_type MoK\a
_diffrn_radiation_wavelength 0.71073
_diffrn_reflns_av_R_equivalents 0.0532
_diffrn_reflns_av_unetI/netI 0.0558
_diffrn_reflns_laue_measured_fraction_full 0.996
_diffrn_reflns_laue_measured_fraction_max 0.993
_diffrn_reflns_limit_h_max 12
_diffrn_reflns_limit_h_min -8
_diffrn_reflns_limit_k_max 13
_diffrn_reflns_limit_k_min -13
_diffrn_reflns_limit_l_max 32
_diffrn_reflns_limit_l_min -32
_diffrn_reflns_number 21094
_diffrn_reflns_point_group_measured_fraction_full 0.996
_diffrn_reflns_point_group_measured_fraction_max 0.993
_diffrn_reflns_theta_full 25.242
_diffrn_reflns_theta_max 26.401
_diffrn_reflns_theta_min 1.564
_exptl_absorpt_coefficient_mu 0.149
_exptl_absorpt_correction_T_max 0.9485
_exptl_absorpt_correction_T_min 0.7957
_exptl_absorpt_correction_type multi-scan
_exptl_absorpt_process_details 'SADABS V2014/4 (Bruker AXS Inc.)'
_exptl_crystal_colour Colorless
_exptl_crystal_density_diffrn 1.257
_exptl_crystal_density_meas ?
_exptl_crystal_density_method 'not measured'
_exptl_crystal_description Lump
_exptl_crystal_F_000 1216
_exptl_crystal_size_max 0.18
_exptl_crystal_size_mid 0.15
_exptl_crystal_size_min 0.14
_refine_diff_density_max 0.458
_refine_diff_density_min -0.540
_refine_diff_density_rms 0.163
_refine_ls_extinction_method none
_refine_ls_goodness_of_fit_ref 1.112
_refine_ls_hydrogen_treatment constr
_refine_ls_matrix_type full
_refine_ls_number_parameters 366
_refine_ls_number_reflns 6070
_refine_ls_number_restraints 0
_refine_ls_restrained_S_all 1.112
_refine_ls_R_factor_all 0.0665
_refine_ls_R_factor_gt 0.0437
_refine_ls_shift/su_max 0.001
_refine_ls_shift/su_mean 0.000
_refine_ls_structure_factor_coef Fsqd
_refine_ls_weighting_details 'w=1/[\s^2^(Fo^2^)+(0.0670P)^2^+0.3993P] where P=(Fo^2^+2Fc^2^)/3'
_refine_ls_weighting_scheme calc
_refine_ls_wR_factor_gt 0.1117
_refine_ls_wR_factor_ref 0.1384
_reflns_Friedel_coverage 0.000
_reflns_number_gt 4615
_reflns_number_total 6070
_reflns_threshold_expression 'I > 2\s(I)'
_cod_data_source_file ol5b03696_si_007.cif
_cod_data_source_block 150803LT_0m_a
_cod_depositor_comments
;
The following automatic conversions were performed:

'_exptl_crystal_density_meas' value 'not measured' was changed to '?'
- the value is perceived as not measured.

Automatic conversion script
Id: cif_fix_values 4268 2015-11-12 08:31:59Z antanas 

 Adding full bibliography for 1541918--1541929.cif.
;
_cod_database_code 1541928
_shelx_space_group_comment
;
The symmetry employed for this shelxl refinement is uniquely defined
by the following loop, which should always be used as a source of
symmetry information in preference to the above space-group names.
They are only intended as comments.
;
_shelxl_version_number 2014/6

loop_
_space_group_symop_operation_xyz
'x, y, z'
'-x+1/2, y+1/2, -z+1/2'
'-x, -y, -z'
'x-1/2, -y-1/2, z-1/2'

loop_
_atom_site_label
_atom_site_type_symbol
_atom_site_fract_x
_atom_site_fract_y
_atom_site_fract_z
_atom_site_U_iso_or_equiv
_atom_site_adp_type
_atom_site_occupancy
_atom_site_site_symmetry_order
_atom_site_calc_flag
_atom_site_refinement_flags_posn
_atom_site_refinement_flags_adp
C1 C 0.13505(19) 0.73036(18) 0.48256(7) 0.0143(4) Uani 1 1 d . .
H1 H 0.1347 0.6601 0.4583 0.017 Uiso 1 1 calc R U
C2 C -0.00074(19) 0.73867(19) 0.50254(7) 0.0161(4) Uani 1 1 d . .
H2A H -0.0640 0.7364 0.4733 0.019 Uiso 1 1 calc R U
H2B H -0.0114 0.8165 0.5209 0.019 Uiso 1 1 calc R U
C3 C -0.02541(19) 0.63310(18) 0.53891(7) 0.0141(4) Uani 1 1 d . .
H3A H 0.0354 0.5667 0.5316 0.017 Uiso 1 1 calc R U
H3B H -0.1137 0.6022 0.5320 0.017 Uiso 1 1 calc R U
C4 C -0.01086(19) 0.66671(19) 0.59571(7) 0.0140(4) Uani 1 1 d . .
C5 C 0.11886(19) 0.72605(18) 0.60987(7) 0.0133(4) Uani 1 1 d . .
C6 C 0.12919(19) 0.76714(18) 0.66112(7) 0.0151(4) Uani 1 1 d . .
H6 H 0.0568 0.7576 0.6821 0.018 Uiso 1 1 calc R U
C7 C 0.23795(19) 0.82020(19) 0.68250(7) 0.0143(4) Uani 1 1 d . .
C8 C 0.34659(19) 0.83170(19) 0.65265(7) 0.0150(4) Uani 1 1 d . .
C9 C 0.33843(19) 0.79601(18) 0.60187(7) 0.0136(4) Uani 1 1 d . .
H9 H 0.4113 0.8069 0.5813 0.016 Uiso 1 1 calc R U
C10 C 0.22558(19) 0.74378(17) 0.57918(7) 0.0122(4) Uani 1 1 d . .
C11 C 0.24499(18) 0.70518(18) 0.52314(7) 0.0135(4) Uani 1 1 d . .
H11 H 0.3190 0.7553 0.5117 0.016 Uiso 1 1 calc R U
C12 C -0.12277(19) 0.75258(19) 0.60829(7) 0.0177(5) Uani 1 1 d . .
H12A H -0.1113 0.8303 0.5908 0.027 Uiso 1 1 calc R U
H12B H -0.1236 0.7660 0.6455 0.027 Uiso 1 1 calc R U
H12C H -0.2045 0.7160 0.5966 0.027 Uiso 1 1 calc R U
C13 C -0.0267(2) 0.54842(19) 0.62669(7) 0.0180(4) Uani 1 1 d . .
H13A H -0.1115 0.5132 0.6187 0.027 Uiso 1 1 calc R U
H13B H -0.0190 0.5664 0.6635 0.027 Uiso 1 1 calc R U
H13C H 0.0405 0.4906 0.6176 0.027 Uiso 1 1 calc R U
C14 C 0.12642(19) 0.8915(2) 0.75483(7) 0.0181(5) Uani 1 1 d . .
H14A H 0.0851 0.8142 0.7644 0.022 Uiso 1 1 calc R U
H14B H 0.0676 0.9353 0.7306 0.022 Uiso 1 1 calc R U
C15 C 0.1536(2) 0.9679(2) 0.80230(7) 0.0207(5) Uani 1 1 d . .
H15A H 0.2150 1.0331 0.7940 0.025 Uiso 1 1 calc R U
H15B H 0.1942 0.9166 0.8295 0.025 Uiso 1 1 calc R U
C16 C 0.0306(2) 1.0246(2) 0.82247(8) 0.0235(5) Uani 1 1 d . .
H16A H 0.0531 1.0722 0.8537 0.028 Uiso 1 1 calc R U
H16B H -0.0051 1.0816 0.7963 0.028 Uiso 1 1 calc R U
C17 C -0.0729(2) 0.9327(2) 0.83532(8) 0.0268(5) Uani 1 1 d . .
H17A H -0.1027 0.8912 0.8039 0.040 Uiso 1 1 calc R U
H17B H -0.1454 0.9747 0.8506 0.040 Uiso 1 1 calc R U
H17C H -0.0372 0.8731 0.8598 0.040 Uiso 1 1 calc R U
C18 C 0.56412(19) 0.9062(2) 0.64831(8) 0.0194(5) Uani 1 1 d . .
H18A H 0.5429 0.9612 0.6192 0.023 Uiso 1 1 calc R U
H18B H 0.5997 0.8299 0.6346 0.023 Uiso 1 1 calc R U
C19 C 0.66014(19) 0.9656(2) 0.68546(8) 0.0203(5) Uani 1 1 d . .
H19A H 0.7417 0.9795 0.6677 0.024 Uiso 1 1 calc R U
H19B H 0.6786 0.9096 0.7145 0.024 Uiso 1 1 calc R U
C20 C 0.6128(2) 1.0855(2) 0.70642(8) 0.0229(5) Uani 1 1 d . .
H20A H 0.6020 1.1440 0.6778 0.027 Uiso 1 1 calc R U
H20B H 0.5274 1.0730 0.7214 0.027 Uiso 1 1 calc R U
C21 C 0.7038(2) 1.1389(2) 0.74707(8) 0.0284(6) Uani 1 1 d . .
H21A H 0.7131 1.0824 0.7760 0.043 Uiso 1 1 calc R U
H21B H 0.6690 1.2161 0.7592 0.043 Uiso 1 1 calc R U
H21C H 0.7881 1.1529 0.7323 0.043 Uiso 1 1 calc R U
C22 C 0.29027(18) 0.57351(19) 0.51787(7) 0.0137(4) Uani 1 1 d . .
C23 C 0.28212(18) 0.48740(19) 0.55600(7) 0.0149(4) Uani 1 1 d . .
H23 H 0.2487 0.5101 0.5881 0.018 Uiso 1 1 calc R U
C24 C 0.32156(18) 0.36769(19) 0.54873(7) 0.0159(4) Uani 1 1 d . .
H24 H 0.3145 0.3098 0.5755 0.019 Uiso 1 1 calc R U
C25 C 0.37110(19) 0.33424(19) 0.50203(7) 0.0160(4) Uani 1 1 d . .
C26 C 0.38346(18) 0.42020(19) 0.46365(7) 0.0157(4) Uani 1 1 d . .
H26 H 0.4195 0.3980 0.4319 0.019 Uiso 1 1 calc R U
C27 C 0.34361(18) 0.53776(19) 0.47144(7) 0.0150(4) Uani 1 1 d . .
H27 H 0.3524 0.5958 0.4448 0.018 Uiso 1 1 calc R U
C28 C 0.3878(2) 0.1262(2) 0.52705(9) 0.0277(5) Uani 1 1 d . .
H28A H 0.4416 0.1407 0.5580 0.042 Uiso 1 1 calc R U
H28B H 0.4092 0.0470 0.5125 0.042 Uiso 1 1 calc R U
H28C H 0.2969 0.1272 0.5359 0.042 Uiso 1 1 calc R U
C29 C 0.0516(2) 0.85464(19) 0.39507(7) 0.0175(5) Uani 1 1 d . .
C30 C 0.0701(2) 0.7769(2) 0.35391(7) 0.0214(5) Uani 1 1 d . .
H30 H 0.1485 0.7334 0.3514 0.026 Uiso 1 1 calc R U
C31 C -0.0268(2) 0.7634(2) 0.31680(8) 0.0266(5) Uani 1 1 d . .
H31 H -0.0155 0.7108 0.2884 0.032 Uiso 1 1 calc R U
C32 C -0.1411(2) 0.8276(2) 0.32131(8) 0.0273(5) Uani 1 1 d . .
H32 H -0.2082 0.8181 0.2960 0.033 Uiso 1 1 calc R U
C33 C -0.1579(2) 0.9051(2) 0.36223(8) 0.0252(5) Uani 1 1 d . .
H33 H -0.2362 0.9488 0.3647 0.030 Uiso 1 1 calc R U
C34 C -0.0619(2) 0.9195(2) 0.39952(8) 0.0210(5) Uani 1 1 d . .
H34 H -0.0732 0.9727 0.4277 0.025 Uiso 1 1 calc R U
O1 O 0.29510(14) 0.84379(15) 0.42282(5) 0.0246(4) Uani 1 1 d . .
O2 O 0.15121(15) 0.97011(14) 0.47502(5) 0.0248(4) Uani 1 1 d . .
O3 O 0.45209(13) 0.88211(14) 0.67713(5) 0.0192(3) Uani 1 1 d . .
O4 O 0.24669(13) 0.86795(14) 0.73116(5) 0.0187(3) Uani 1 1 d . .
O5 O 0.41090(14) 0.21926(13) 0.49012(5) 0.0222(3) Uani 1 1 d . .
S1 S 0.17141(5) 0.86201(5) 0.44507(2) 0.01728(15) Uani 1 1 d . .

loop_
_atom_site_aniso_label
_atom_site_aniso_U_11
_atom_site_aniso_U_22
_atom_site_aniso_U_33
_atom_site_aniso_U_23
_atom_site_aniso_U_13
_atom_site_aniso_U_12
C1 0.0156(11) 0.0148(10) 0.0125(9) 0.0002(8) 0.0002(8) -0.0019(9)
C2 0.0133(10) 0.0211(11) 0.0140(9) 0.0017(8) -0.0008(8) -0.0005(9)
C3 0.0124(10) 0.0160(11) 0.0139(9) -0.0025(8) 0.0005(7) -0.0023(8)
C4 0.0128(10) 0.0166(11) 0.0128(9) -0.0014(8) 0.0007(7) -0.0015(8)
C5 0.0135(10) 0.0122(10) 0.0140(9) -0.0004(7) -0.0006(7) 0.0008(8)
C6 0.0149(10) 0.0160(11) 0.0146(9) 0.0001(8) 0.0027(8) -0.0005(9)
C7 0.0168(11) 0.0156(11) 0.0103(8) -0.0008(7) -0.0021(7) 0.0009(9)
C8 0.0134(10) 0.0137(10) 0.0176(9) -0.0010(8) -0.0033(8) -0.0005(9)
C9 0.0122(10) 0.0133(10) 0.0155(9) -0.0005(8) 0.0019(7) 0.0005(8)
C10 0.0133(10) 0.0116(10) 0.0116(9) 0.0000(7) -0.0009(7) 0.0008(8)
C11 0.0120(10) 0.0149(10) 0.0137(9) 0.0009(8) 0.0010(7) -0.0003(8)
C12 0.0132(10) 0.0215(12) 0.0184(10) -0.0033(8) 0.0004(8) -0.0004(9)
C13 0.0193(11) 0.0187(11) 0.0163(9) 0.0007(8) 0.0031(8) -0.0029(9)
C14 0.0157(11) 0.0229(12) 0.0158(9) -0.0040(8) 0.0029(8) -0.0026(9)
C15 0.0218(11) 0.0248(12) 0.0156(9) -0.0059(9) 0.0010(8) -0.0026(10)
C16 0.0262(12) 0.0267(13) 0.0175(10) -0.0065(9) 0.0005(9) 0.0016(10)
C17 0.0241(12) 0.0349(14) 0.0219(11) -0.0034(10) 0.0059(9) -0.0005(11)
C18 0.0142(11) 0.0232(12) 0.0210(10) -0.0036(9) 0.0030(8) -0.0020(9)
C19 0.0148(11) 0.0251(12) 0.0211(10) -0.0021(9) 0.0001(8) -0.0033(10)
C20 0.0217(12) 0.0227(12) 0.0241(11) -0.0041(9) -0.0024(9) -0.0023(10)
C21 0.0290(13) 0.0331(14) 0.0232(11) -0.0076(10) 0.0008(10) -0.0114(11)
C22 0.0095(9) 0.0178(11) 0.0137(9) -0.0034(8) -0.0017(7) -0.0023(9)
C23 0.0114(10) 0.0204(11) 0.0130(9) -0.0020(8) 0.0004(7) 0.0002(9)
C24 0.0125(10) 0.0195(11) 0.0155(9) 0.0009(8) -0.0016(8) -0.0010(9)
C25 0.0082(10) 0.0177(11) 0.0217(10) -0.0056(8) -0.0036(8) 0.0006(9)
C26 0.0093(10) 0.0236(12) 0.0143(9) -0.0049(8) 0.0010(7) -0.0011(9)
C27 0.0111(10) 0.0210(11) 0.0130(9) -0.0004(8) 0.0007(7) -0.0021(9)
C28 0.0260(13) 0.0166(12) 0.0408(13) 0.0009(10) 0.0043(10) 0.0018(10)
C29 0.0188(11) 0.0190(11) 0.0144(9) 0.0049(8) -0.0020(8) -0.0036(9)
C30 0.0225(12) 0.0237(12) 0.0182(10) 0.0037(9) 0.0028(9) -0.0004(10)
C31 0.0346(14) 0.0270(13) 0.0180(10) 0.0012(9) -0.0011(9) -0.0048(11)
C32 0.0301(13) 0.0277(13) 0.0233(11) 0.0094(10) -0.0108(10) -0.0071(11)
C33 0.0244(13) 0.0209(12) 0.0300(12) 0.0100(10) -0.0044(9) 0.0009(10)
C34 0.0240(12) 0.0163(11) 0.0227(10) 0.0045(9) -0.0012(9) -0.0004(10)
O1 0.0172(8) 0.0356(10) 0.0211(7) 0.0085(7) 0.0024(6) -0.0043(7)
O2 0.0310(9) 0.0174(8) 0.0256(8) -0.0019(6) -0.0063(6) -0.0037(7)
O3 0.0133(7) 0.0279(9) 0.0162(7) -0.0046(6) -0.0011(6) -0.0056(6)
O4 0.0168(8) 0.0276(9) 0.0116(6) -0.0059(6) 0.0010(6) -0.0015(7)
O5 0.0214(8) 0.0176(8) 0.0278(8) -0.0034(6) 0.0041(6) 0.0040(7)
S1 0.0182(3) 0.0181(3) 0.0155(2) 0.0032(2) -0.0011(2) -0.0032(2)

loop_
_atom_type_symbol
_atom_type_description
_atom_type_scat_dispersion_real
_atom_type_scat_dispersion_imag
_atom_type_scat_source
C C 0.0033 0.0016 'International Tables Vol C Tables 4.2.6.8 and 6.1.1.4'
O O 0.0106 0.0060 'International Tables Vol C Tables 4.2.6.8 and 6.1.1.4'
S S 0.1246 0.1234 'International Tables Vol C Tables 4.2.6.8 and 6.1.1.4'
H H 0.0000 0.0000 'International Tables Vol C Tables 4.2.6.8 and 6.1.1.4'

loop_
_geom_angle_atom_site_label_1
_geom_angle_atom_site_label_2
_geom_angle_atom_site_label_3
_geom_angle
C2 C1 C11 116.56(15)
C2 C1 S1 110.54(14)
C11 C1 S1 110.52(13)
C2 C1 H1 106.2
C11 C1 H1 106.2
S1 C1 H1 106.2
C1 C2 C3 110.01(16)
C1 C2 H2A 109.7
C3 C2 H2A 109.7
C1 C2 H2B 109.7
C3 C2 H2B 109.7
H2A C2 H2B 108.2
C2 C3 C4 113.74(17)
C2 C3 H3A 108.8
C4 C3 H3A 108.8
C2 C3 H3B 108.8
C4 C3 H3B 108.8
H3A C3 H3B 107.7
C3 C4 C5 113.28(15)
C3 C4 C12 107.62(16)
C5 C4 C12 110.51(16)
C3 C4 C13 107.00(16)
C5 C4 C13 110.00(16)
C12 C4 C13 108.25(16)
C10 C5 C6 117.22(18)
C10 C5 C4 128.94(16)
C6 C5 C4 113.85(16)
C7 C6 C5 123.83(18)
C7 C6 H6 118.1
C5 C6 H6 118.1
O4 C7 C6 124.49(17)
O4 C7 C8 116.65(17)
C6 C7 C8 118.80(17)
O3 C8 C9 125.86(18)
O3 C8 C7 115.30(16)
C9 C8 C7 118.80(18)
C8 C9 C10 122.65(18)
C8 C9 H9 118.7
C10 C9 H9 118.7
C5 C10 C9 118.56(16)
C5 C10 C11 129.22(17)
C9 C10 C11 112.04(16)
C22 C11 C10 113.35(15)
C22 C11 C1 109.19(16)
C10 C11 C1 118.60(16)
C22 C11 H11 104.8
C10 C11 H11 104.8
C1 C11 H11 104.8
C4 C12 H12A 109.5
C4 C12 H12B 109.5
H12A C12 H12B 109.5
C4 C12 H12C 109.5
H12A C12 H12C 109.5
H12B C12 H12C 109.5
C4 C13 H13A 109.5
C4 C13 H13B 109.5
H13A C13 H13B 109.5
C4 C13 H13C 109.5
H13A C13 H13C 109.5
H13B C13 H13C 109.5
O4 C14 C15 107.99(16)
O4 C14 H14A 110.1
C15 C14 H14A 110.1
O4 C14 H14B 110.1
C15 C14 H14B 110.1
H14A C14 H14B 108.4
C14 C15 C16 111.81(17)
C14 C15 H15A 109.3
C16 C15 H15A 109.3
C14 C15 H15B 109.3
C16 C15 H15B 109.3
H15A C15 H15B 107.9
C17 C16 C15 114.0(2)
C17 C16 H16A 108.7
C15 C16 H16A 108.7
C17 C16 H16B 108.7
C15 C16 H16B 108.7
H16A C16 H16B 107.6
C16 C17 H17A 109.5
C16 C17 H17B 109.5
H17A C17 H17B 109.5
C16 C17 H17C 109.5
H17A C17 H17C 109.5
H17B C17 H17C 109.5
O3 C18 C19 106.00(15)
O3 C18 H18A 110.5
C19 C18 H18A 110.5
O3 C18 H18B 110.5
C19 C18 H18B 110.5
H18A C18 H18B 108.7
C18 C19 C20 113.02(18)
C18 C19 H19A 109.0
C20 C19 H19A 109.0
C18 C19 H19B 109.0
C20 C19 H19B 109.0
H19A C19 H19B 107.8
C21 C20 C19 112.80(19)
C21 C20 H20A 109.0
C19 C20 H20A 109.0
C21 C20 H20B 109.0
C19 C20 H20B 109.0
H20A C20 H20B 107.8
C20 C21 H21A 109.5
C20 C21 H21B 109.5
H21A C21 H21B 109.5
C20 C21 H21C 109.5
H21A C21 H21C 109.5
H21B C21 H21C 109.5
C23 C22 C27 117.58(19)
C23 C22 C11 124.12(16)
C27 C22 C11 118.30(17)
C22 C23 C24 121.85(17)
C22 C23 H23 119.1
C24 C23 H23 119.1
C25 C24 C23 119.30(19)
C25 C24 H24 120.4
C23 C24 H24 120.4
O5 C25 C24 124.58(19)
O5 C25 C26 115.64(17)
C24 C25 C26 119.78(19)
C27 C26 C25 120.09(17)
C27 C26 H26 120.0
C25 C26 H26 120.0
C26 C27 C22 121.35(19)
C26 C27 H27 119.3
C22 C27 H27 119.3
O5 C28 H28A 109.5
O5 C28 H28B 109.5
H28A C28 H28B 109.5
O5 C28 H28C 109.5
H28A C28 H28C 109.5
H28B C28 H28C 109.5
C34 C29 C30 121.39(19)
C34 C29 S1 119.57(16)
C30 C29 S1 118.87(16)
C31 C30 C29 119.3(2)
C31 C30 H30 120.3
C29 C30 H30 120.3
C30 C31 C32 119.4(2)
C30 C31 H31 120.3
C32 C31 H31 120.3
C33 C32 C31 120.6(2)
C33 C32 H32 119.7
C31 C32 H32 119.7
C34 C33 C32 120.5(2)
C34 C33 H33 119.7
C32 C33 H33 119.7
C33 C34 C29 118.7(2)
C33 C34 H34 120.7
C29 C34 H34 120.7
C8 O3 C18 118.99(15)
C7 O4 C14 115.67(14)
C25 O5 C28 116.84(16)
O1 S1 O2 118.66(9)
O1 S1 C29 108.20(9)
O2 S1 C29 108.88(10)
O1 S1 C1 108.19(9)
O2 S1 C1 109.65(9)
C29 S1 C1 101.95(9)

loop_
_geom_bond_atom_site_label_1
_geom_bond_atom_site_label_2
_geom_bond_distance
C1 C2 1.523(3)
C1 C11 1.557(3)
C1 S1 1.796(2)
C1 H1 1.0000
C2 C3 1.528(3)
C2 H2A 0.9900
C2 H2B 0.9900
C3 C4 1.528(2)
C3 H3A 0.9900
C3 H3B 0.9900
C4 C5 1.533(3)
C4 C12 1.543(3)
C4 C13 1.545(3)
C5 C10 1.402(3)
C5 C6 1.411(3)
C6 C7 1.375(3)
C6 H6 0.9500
C7 O4 1.373(2)
C7 C8 1.398(3)
C8 O3 1.369(2)
C8 C9 1.380(3)
C9 C10 1.419(3)
C9 H9 0.9500
C10 C11 1.540(2)
C11 C22 1.534(3)
C11 H11 1.0000
C12 H12A 0.9800
C12 H12B 0.9800
C12 H12C 0.9800
C13 H13A 0.9800
C13 H13B 0.9800
C13 H13C 0.9800
C14 O4 1.435(2)
C14 C15 1.515(3)
C14 H14A 0.9900
C14 H14B 0.9900
C15 C16 1.531(3)
C15 H15A 0.9900
C15 H15B 0.9900
C16 C17 1.524(3)
C16 H16A 0.9900
C16 H16B 0.9900
C17 H17A 0.9800
C17 H17B 0.9800
C17 H17C 0.9800
C18 O3 1.431(2)
C18 C19 1.516(3)
C18 H18A 0.9900
C18 H18B 0.9900
C19 C20 1.518(3)
C19 H19A 0.9900
C19 H19B 0.9900
C20 C21 1.516(3)
C20 H20A 0.9900
C20 H20B 0.9900
C21 H21A 0.9800
C21 H21B 0.9800
C21 H21C 0.9800
C22 C23 1.379(3)
C22 C27 1.403(3)
C23 C24 1.397(3)
C23 H23 0.9500
C24 C25 1.386(3)
C24 H24 0.9500
C25 O5 1.372(2)
C25 C26 1.387(3)
C26 C27 1.378(3)
C26 H26 0.9500
C27 H27 0.9500
C28 O5 1.432(3)
C28 H28A 0.9800
C28 H28B 0.9800
C28 H28C 0.9800
C29 C34 1.388(3)
C29 C30 1.391(3)
C29 S1 1.775(2)
C30 C31 1.382(3)
C30 H30 0.9500
C31 C32 1.391(3)
C31 H31 0.9500
C32 C33 1.382(3)
C32 H32 0.9500
C33 C34 1.379(3)
C33 H33 0.9500
C34 H34 0.9500
O1 S1 1.4416(14)
O2 S1 1.4435(15)
